data_2233997
loop_
_publ_author_name
'Liu, Peng-Gang'
'Wang, Xiao-Ning'
'Yang, Yong-An'
'Zhu, Hai-Liang'

_publ_section_title
;
 2,4-Diiodo-6-[(propylimino)methyl]phenol
;
_journal_coeditor_code SJ5194
_journal_issue 3
_journal_name_full 'Acta Crystallographica Section E'
_journal_page_first o789
_journal_paper_doi 10.1107/S1600536812005727
_journal_volume 68
_journal_year 2012
_chemical_formula_iupac 'C10 H11 I2 N O'
_chemical_formula_moiety 'C10 H11 I2 N O'
_chemical_formula_sum 'C10 H11 I2 N O'
_chemical_formula_weight 415.00
_chemical_name_systematic
;
2,4-Diiodo-6-[(propylimino)methyl]phenol
;
_space_group_IT_number 61
_symmetry_cell_setting orthorhombic
_symmetry_space_group_name_Hall '-P 2ac 2ab'
_symmetry_space_group_name_H-M 'P b c a'
_atom_sites_solution_hydrogens geom
_atom_sites_solution_primary direct
_atom_sites_solution_secondary difmap
_audit_creation_method SHELXL-97
_cell_angle_alpha 90.00
_cell_angle_beta 90.00
_cell_angle_gamma 90.00
_cell_formula_units_Z 8
_cell_length_a 10.7019(14)
_cell_length_b 7.1483(9)
_cell_length_c 32.404(4)
_cell_measurement_reflns_used 1027
_cell_measurement_temperature 298(2)
_cell_measurement_theta_max 24.5
_cell_measurement_theta_min 2.3
_cell_volume 2478.9(5)
_computing_cell_refinement 'SAINT (Bruker, 1998)'
_computing_data_collection 'SMART (Bruker, 1998)'
_computing_data_reduction 'SAINT (Bruker, 1998)'
_computing_molecular_graphics 'SHELXTL (Sheldrick, 2008)'
_computing_publication_material 'SHELXTL (Sheldrick, 2008)'
_computing_structure_refinement 'SHELXL97 (Sheldrick, 2008)'
_computing_structure_solution 'SHELXS97 (Sheldrick, 2008)'
_diffrn_ambient_temperature 298(2)
_diffrn_measured_fraction_theta_full 0.999
_diffrn_measured_fraction_theta_max 0.999
_diffrn_measurement_device_type 'Bruker SMART CCD area-detector'
_diffrn_measurement_method '\w scans'
_diffrn_radiation_monochromator graphite
_diffrn_radiation_source 'fine-focus sealed tube'
_diffrn_radiation_type MoK\a
_diffrn_radiation_wavelength 0.71073
_diffrn_reflns_av_R_equivalents 0.0300
_diffrn_reflns_av_sigmaI/netI 0.0229
_diffrn_reflns_limit_h_max 13
_diffrn_reflns_limit_h_min -13
_diffrn_reflns_limit_k_max 8
_diffrn_reflns_limit_k_min -9
_diffrn_reflns_limit_l_max 41
_diffrn_reflns_limit_l_min -41
_diffrn_reflns_number 18976
_diffrn_reflns_theta_full 27.00
_diffrn_reflns_theta_max 27.00
_diffrn_reflns_theta_min 2.28
_diffrn_standards_number 0
_exptl_absorpt_coefficient_mu 5.045
_exptl_absorpt_correction_T_max 0.4319
_exptl_absorpt_correction_T_min 0.4172
_exptl_absorpt_correction_type multi-scan
_exptl_absorpt_process_details '(SADABS; Sheldrick, 1996)'
_exptl_crystal_colour yellow
_exptl_crystal_density_diffrn 2.224
_exptl_crystal_density_method 'not measured'
_exptl_crystal_description block
_exptl_crystal_F_000 1536
_exptl_crystal_size_max 0.21
_exptl_crystal_size_mid 0.20
_exptl_crystal_size_min 0.20
_refine_diff_density_max 0.959
_refine_diff_density_min -0.888
_refine_ls_extinction_method none
_refine_ls_goodness_of_fit_ref 1.234
_refine_ls_hydrogen_treatment mixed
_refine_ls_matrix_type full
_refine_ls_number_parameters 131
_refine_ls_number_reflns 2704
_refine_ls_number_restraints 1
_refine_ls_restrained_S_all 1.234
_refine_ls_R_factor_all 0.0445
_refine_ls_R_factor_gt 0.0350
_refine_ls_shift/su_max 0.000
_refine_ls_shift/su_mean 0.000
_refine_ls_structure_factor_coef Fsqd
_refine_ls_weighting_details 'calc w=1/[\s^2^(Fo^2^)+(0.0380P)^2^+7.4143P] where P=(Fo^2^+2Fc^2^)/3'
_refine_ls_weighting_scheme calc
_refine_ls_wR_factor_gt 0.0969
_refine_ls_wR_factor_ref 0.1044
_reflns_number_gt 2224
_reflns_number_total 2704
_reflns_threshold_expression I>2\s(I)
_cod_data_source_file sj5194.cif
_cod_data_source_block I
_cod_database_code 2233997
_cod_database_fobs_code 2233997

loop_
_symmetry_equiv_pos_as_xyz
'x, y, z'
'-x+1/2, -y, z+1/2'
'-x, y+1/2, -z+1/2'
'x+1/2, -y+1/2, -z'
'-x, -y, -z'
'x-1/2, y, -z-1/2'
'x, -y-1/2, z-1/2'
'-x-1/2, y-1/2, z'

loop_
_atom_site_type_symbol
_atom_site_label
_atom_site_fract_x
_atom_site_fract_y
_atom_site_fract_z
_atom_site_U_iso_or_equiv
_atom_site_adp_type
_atom_site_calc_flag
_atom_site_refinement_flags
_atom_site_occupancy
_atom_site_symmetry_multiplicity
I I1 0.14060(4) 0.18844(7) 0.522554(12) 0.05384(15) Uani d . 1 1
I I2 -0.14147(3) 0.44774(7) 0.371421(13) 0.05752(16) Uani d . 1 1
N N1 0.3755(4) 0.4405(7) 0.34042(16) 0.0449(11) Uani d . 1 1
O O1 0.1359(4) 0.4554(7) 0.33939(13) 0.0520(10) Uani d D 1 1
C C1 0.2521(5) 0.3571(7) 0.39908(16) 0.0378(11) Uani d . 1 1
C C2 0.1382(5) 0.3981(8) 0.37824(17) 0.0393(11) Uani d . 1 1
C C3 0.0266(5) 0.3772(7) 0.40084(16) 0.0396(11) Uani d . 1 1
C C4 0.0250(5) 0.3193(8) 0.44167(17) 0.0444(12) Uani d . 1 1
H H4 -0.0501 0.3087 0.4559 0.053 Uiso calc R 1 1
C C5 0.1389(5) 0.2770(7) 0.46109(17) 0.0397(11) Uani d . 1 1
C C6 0.2501(5) 0.2976(7) 0.44023(16) 0.0415(11) Uani d . 1 1
H H6 0.3250 0.2716 0.4537 0.050 Uiso calc R 1 1
C C7 0.3699(5) 0.3819(8) 0.37775(18) 0.0431(12) Uani d . 1 1
H H7 0.4438 0.3544 0.3916 0.052 Uiso calc R 1 1
C C8 0.4981(6) 0.4653(9) 0.32071(19) 0.0520(14) Uani d . 1 1
H H8A 0.5636 0.4343 0.3402 0.062 Uiso calc R 1 1
H H8B 0.5085 0.5952 0.3127 0.062 Uiso calc R 1 1
C C9 0.5099(6) 0.3412(10) 0.28282(19) 0.0572(16) Uani d . 1 1
H H9A 0.4486 0.3791 0.2624 0.069 Uiso calc R 1 1
H H9B 0.4926 0.2126 0.2904 0.069 Uiso calc R 1 1
C C10 0.6403(7) 0.3541(14) 0.2642(2) 0.077(2) Uani d . 1 1
H H10A 0.6567 0.4809 0.2561 0.115 Uiso calc R 1 1
H H10B 0.6453 0.2740 0.2405 0.115 Uiso calc R 1 1
H H10C 0.7009 0.3154 0.2843 0.115 Uiso calc R 1 1
H H1 0.211(3) 0.471(11) 0.327(2) 0.080 Uiso d D 1 1

loop_
_atom_site_aniso_label
_atom_site_aniso_U_11
_atom_site_aniso_U_22
_atom_site_aniso_U_33
_atom_site_aniso_U_12
_atom_site_aniso_U_13
_atom_site_aniso_U_23
I1 0.0536(2) 0.0651(3) 0.0428(2) -0.0002(2) -0.00119(15) 0.00945(18)
I2 0.0393(2) 0.0751(3) 0.0582(3) 0.00399(19) -0.01085(16) 0.0073(2)
N1 0.039(2) 0.045(3) 0.050(3) -0.002(2) 0.0032(19) -0.001(2)
O1 0.048(2) 0.060(3) 0.048(2) 0.004(2) -0.0015(17) 0.008(2)
C1 0.037(2) 0.032(3) 0.045(3) 0.003(2) -0.002(2) -0.005(2)
C2 0.044(3) 0.035(3) 0.040(3) 0.001(2) -0.004(2) -0.006(2)
C3 0.039(3) 0.035(3) 0.045(3) 0.004(2) -0.008(2) -0.002(2)
C4 0.040(3) 0.042(3) 0.052(3) 0.002(2) 0.002(2) -0.002(2)
C5 0.045(3) 0.033(3) 0.042(3) 0.002(2) -0.003(2) 0.001(2)
C6 0.040(3) 0.036(3) 0.048(3) 0.004(2) -0.005(2) -0.003(2)
C7 0.041(3) 0.043(3) 0.045(3) 0.002(2) -0.002(2) -0.009(2)
C8 0.041(3) 0.059(4) 0.057(3) -0.006(3) 0.005(2) 0.000(3)
C9 0.057(4) 0.067(4) 0.048(3) -0.006(3) 0.005(3) -0.001(3)
C10 0.070(5) 0.099(6) 0.061(4) -0.003(4) 0.017(3) 0.005(4)

loop_
_atom_type_symbol
_atom_type_description
_atom_type_scat_dispersion_real
_atom_type_scat_dispersion_imag
_atom_type_scat_source
C C 0.0033 0.0016 'International Tables Vol C Tables 4.2.6.8 and 6.1.1.4'
H H 0.0000 0.0000 'International Tables Vol C Tables 4.2.6.8 and 6.1.1.4'
N N 0.0061 0.0033 'International Tables Vol C Tables 4.2.6.8 and 6.1.1.4'
O O 0.0106 0.0060 'International Tables Vol C Tables 4.2.6.8 and 6.1.1.4'
I I -0.4742 1.8119 'International Tables Vol C Tables 4.2.6.8 and 6.1.1.4'

loop_
_geom_angle_atom_site_label_1
_geom_angle_atom_site_label_2
_geom_angle_atom_site_label_3
_geom_angle
C7 N1 C8 119.4(5)
C2 O1 H1 116(5)
C6 C1 C2 120.1(5)
C6 C1 C7 120.3(5)
C2 C1 C7 119.6(5)
O1 C2 C3 120.7(5)
O1 C2 C1 122.1(5)
C3 C2 C1 117.2(5)
C4 C3 C2 122.6(5)
C4 C3 I2 119.7(4)
C2 C3 I2 117.7(4)
C3 C4 C5 118.7(5)
C3 C4 H4 120.6
C5 C4 H4 120.6
C6 C5 C4 120.5(5)
C6 C5 I1 119.5(4)
C4 C5 I1 120.0(4)
C5 C6 C1 120.9(5)
C5 C6 H6 119.6
C1 C6 H6 119.6
N1 C7 C1 122.1(5)
N1 C7 H7 119.0
C1 C7 H7 119.0
N1 C8 C9 110.7(5)
N1 C8 H8A 109.5
C9 C8 H8A 109.5
N1 C8 H8B 109.5
C9 C8 H8B 109.5
H8A C8 H8B 108.1
C8 C9 C10 111.1(6)
C8 C9 H9A 109.4
C10 C9 H9A 109.4
C8 C9 H9B 109.4
C10 C9 H9B 109.4
H9A C9 H9B 108.0
C9 C10 H10A 109.5
C9 C10 H10B 109.5
H10A C10 H10B 109.5
C9 C10 H10C 109.5
H10A C10 H10C 109.5
H10B C10 H10C 109.5

loop_
_geom_bond_atom_site_label_1
_geom_bond_atom_site_label_2
_geom_bond_distance
I1 C5 2.090(5)
I2 C3 2.097(5)
N1 C7 1.282(8)
N1 C8 1.471(7)
O1 C2 1.324(7)
O1 H1 0.900(10)
C1 C6 1.400(7)
C1 C2 1.424(7)
C1 C7 1.449(7)
C2 C3 1.409(7)
C3 C4 1.386(8)
C4 C5 1.405(7)
C4 H4 0.9300
C5 C6 1.377(7)
C6 H6 0.9300
C7 H7 0.9300
C8 C9 1.520(9)
C8 H8A 0.9700
C8 H8B 0.9700
C9 C10 1.523(9)
C9 H9A 0.9700
C9 H9B 0.9700
C10 H10A 0.9600
C10 H10B 0.9600
C10 H10C 0.9600

loop_
_geom_hbond_atom_site_label_D
_geom_hbond_atom_site_label_H
_geom_hbond_atom_site_label_A
_geom_hbond_distance_DH
_geom_hbond_distance_HA
_geom_hbond_distance_DA
_geom_hbond_angle_DHA
O1 H1 N1 0.900(10) 1.82(5) 2.567(6) 138(7)

loop_
_cod_related_entry_id
_cod_related_entry_database
_cod_related_entry_code
1 ChemSpider 30657545
